data_2107121
loop_
_publ_author_name
'Perenthaler, E.'
'Beyeler, H.U.'
'Schulz, H.'

_publ_section_title
;
 Structures and phase transition of beta- and gamma-Ag3 I S
;
_journal_name_full 'Acta Crystallographica B (24,1968-38,1982)'
_journal_page_first 1017
_journal_page_last 1023
_journal_volume 37
_journal_year 1981
_chemical_formula_sum 'Ag3 I S'
_space_group_IT_number 146
_symmetry_space_group_name_Hall 'P 3*'
_symmetry_space_group_name_H-M 'R 3 :R'
_cell_angle_alpha 90
_cell_angle_beta 90
_cell_angle_gamma 90
_cell_formula_units_Z 1
_cell_length_a 4.882
_cell_length_b 4.882
_cell_length_c 4.882
_cell_volume 116.357
_citation_journal_id_ASTM ACBCAR
_cod_data_source_file Perenthaler_ACBCAR_1981_1338.cif
_cod_data_source_block Ag3I1S1
_cod_original_cell_volume 116.3572
_cod_original_sg_symbol_Hall 'R 3 (-y+z,x+z,-x+y+z)'
_cod_original_formula_sum 'Ag3 I1 S1'
_cod_database_code 2107121

loop_
_symmetry_equiv_pos_as_xyz
x,y,z
z,x,y
y,z,x

loop_
_atom_site_label
_atom_site_type_symbol
_atom_site_fract_x
_atom_site_fract_y
_atom_site_fract_z
_atom_site_occupancy
_atom_site_U_iso_or_equiv
Ag1 Ag+1 0.515 0.399 0.016 1 0.0
I1 I-1 0 0 0 1 0.0
S1 S-2 0.536 0.536 0.536 1 0.0
